data_7217015
loop_
_publ_author_name
'Ma, Zhimin'
'Weng, Fan'
'Wang, Qiuran'
'Tang, Qun'
'Zhang, Ganghua'
'Chong, Zheng'
'Han, Ray P.S.'
'Huang, Fu Qiang'

_publ_section_title
;
 Low Temperature Synthesis and Structures of the Alkaline Earth Metal
 Chalcogenides Ba3Cu4SbS6OH, BaCuSbS3 and BaCu2S2
;
_journal_name_full 'RSC Advances'
_journal_paper_doi 10.1039/c3ra46878j
_journal_year 2014
_chemical_formula_sum 'Ba Cu2 S2'
_chemical_formula_weight 328.57
_chemical_name_systematic
; 
 ? 
;
_space_group_IT_number 33
_symmetry_cell_setting orthorhombic
_symmetry_space_group_name_Hall 'P 2c -2n'
_symmetry_space_group_name_H-M 'P n a 21'
_atom_sites_solution_hydrogens none
_atom_sites_solution_primary direct
_atom_sites_solution_secondary difmap
_audit_creation_method SHELXL-97
_cell_angle_alpha 90.00
_cell_angle_beta 90.00
_cell_angle_gamma 90.00
_cell_formula_units_Z 4
_cell_length_a 9.2458(9)
_cell_length_b 10.3523(10)
_cell_length_c 4.0389(5)
_cell_measurement_reflns_used 25
_cell_measurement_temperature 293(2)
_cell_measurement_theta_max 15
_cell_measurement_theta_min 7.5
_cell_volume 386.58(7)
_computing_cell_refinement 'Bruker SMART'
_computing_data_collection 'Bruker SMART'
_computing_data_reduction 'Bruker SAINT'
_computing_molecular_graphics 'Bruker SHELXTL'
_computing_publication_material 'Bruker SHELXTL'
_computing_structure_refinement 'SHELXL-97 (Sheldrick, 1997)'
_computing_structure_solution 'SHELXS-97 (Sheldrick, 1990)'
_diffrn_ambient_temperature 293(2)
_diffrn_measured_fraction_theta_full 0.859
_diffrn_measured_fraction_theta_max 0.859
_diffrn_measurement_device_type 'CCD area detector'
_diffrn_measurement_method 'phi and omega scans'
_diffrn_radiation_monochromator graphite
_diffrn_radiation_source 'fine-focus sealed tube'
_diffrn_radiation_type MoK\a
_diffrn_radiation_wavelength 0.71073
_diffrn_reflns_av_R_equivalents 0.0237
_diffrn_reflns_av_sigmaI/netI 0.0414
_diffrn_reflns_limit_h_max 6
_diffrn_reflns_limit_h_min -11
_diffrn_reflns_limit_k_max 9
_diffrn_reflns_limit_k_min -13
_diffrn_reflns_limit_l_max 3
_diffrn_reflns_limit_l_min -5
_diffrn_reflns_number 1037
_diffrn_reflns_theta_full 29.01
_diffrn_reflns_theta_max 29.01
_diffrn_reflns_theta_min 3.94
_diffrn_standards_decay_% none
_diffrn_standards_interval_count 150
_diffrn_standards_number 2
_exptl_absorpt_coefficient_mu 21.806
_exptl_absorpt_correction_T_max 0.579
_exptl_absorpt_correction_T_min 0.576
_exptl_absorpt_correction_type none
_exptl_crystal_colour red
_exptl_crystal_density_diffrn 5.646
_exptl_crystal_density_method 'not measured'
_exptl_crystal_description block
_exptl_crystal_F_000 584
_exptl_crystal_size_max 0.1211
_exptl_crystal_size_mid 0.1112
_exptl_crystal_size_min 0.1121
_refine_diff_density_max 1.368
_refine_diff_density_min -1.374
_refine_diff_density_rms 0.333
_refine_ls_abs_structure_details 'Flack H D (1983), Acta Cryst. A39, 876-881'
_refine_ls_abs_structure_Flack -0.3(3)
_refine_ls_extinction_method none
_refine_ls_goodness_of_fit_ref 1.063
_refine_ls_hydrogen_treatment refall
_refine_ls_matrix_type full
_refine_ls_number_parameters 46
_refine_ls_number_reflns 636
_refine_ls_number_restraints 1
_refine_ls_restrained_S_all 1.062
_refine_ls_R_factor_all 0.0354
_refine_ls_R_factor_gt 0.0282
_refine_ls_shift/su_max 1.225
_refine_ls_shift/su_mean 0.140
_refine_ls_structure_factor_coef Fsqd
_refine_ls_weighting_details 'calc w=1/[\s^2^(Fo^2^)+(0.0339P)^2^+0.0000P] where P=(Fo^2^+2Fc^2^)/3'
_refine_ls_weighting_scheme calc
_refine_ls_wR_factor_gt 0.0671
_refine_ls_wR_factor_ref 0.0720
_reflns_number_gt 549
_reflns_number_total 636
_reflns_threshold_expression >2sigma(I)
_cod_data_source_file c3ra46878j2.cif
_cod_data_source_block exp_1591
_cod_original_cell_volume 386.59(7)
_cod_database_code 7217015

loop_
_symmetry_equiv_pos_as_xyz
'x, y, z'
'-x, -y, z+1/2'
'-x+1/2, y+1/2, z+1/2'
'x+1/2, -y+1/2, z'

loop_
_atom_site_label
_atom_site_type_symbol
_atom_site_fract_x
_atom_site_fract_y
_atom_site_fract_z
_atom_site_U_iso_or_equiv
_atom_site_adp_type
_atom_site_occupancy
_atom_site_symmetry_multiplicity
_atom_site_calc_flag
Ba1 Ba 0.24034(5) 0.32329(4) 0.1292(10) 0.00571(19) Uani 1 1 d
Cu1 Cu 0.05592(12) 0.61148(10) 0.1302(16) 0.0098(3) Uani 1 1 d
Cu2 Cu 0.58308(12) 0.45553(10) 0.1315(15) 0.0098(3) Uani 1 1 d
S1 S 0.5182(2) 0.3319(2) -0.375(4) 0.0065(5) Uani 1 1 d
S2 S 0.1588(3) 0.53942(19) 0.625(3) 0.0058(5) Uani 1 1 d

loop_
_atom_site_aniso_label
_atom_site_aniso_U_11
_atom_site_aniso_U_22
_atom_site_aniso_U_33
_atom_site_aniso_U_23
_atom_site_aniso_U_13
_atom_site_aniso_U_12
Ba1 0.0060(3) 0.0058(3) 0.0052(3) 0.0001(15) 0.0006(14) 0.00040(19)
Cu1 0.0101(6) 0.0103(6) 0.0090(6) -0.005(3) -0.007(3) 0.0018(5)
Cu2 0.0080(6) 0.0095(5) 0.0119(6) -0.003(3) -0.003(3) 0.0006(5)
S1 0.0055(11) 0.0072(10) 0.0069(11) 0.007(5) -0.008(5) 0.0005(8)
S2 0.0060(11) 0.0052(10) 0.0062(10) -0.002(5) 0.004(5) 0.0007(9)

loop_
_atom_type_symbol
_atom_type_description
_atom_type_scat_dispersion_real
_atom_type_scat_dispersion_imag
_atom_type_scat_source
Ba Ba -0.3244 2.2819 'International Tables Vol C Tables 4.2.6.8 and 6.1.1.4'
S S 0.1246 0.1234 'International Tables Vol C Tables 4.2.6.8 and 6.1.1.4'
Cu Cu 0.3201 1.2651 'International Tables Vol C Tables 4.2.6.8 and 6.1.1.4'

loop_
_geom_angle_atom_site_label_1
_geom_angle_atom_site_label_2
_geom_angle_atom_site_label_3
_geom_angle
_geom_angle_site_symmetry_1
_geom_angle_site_symmetry_3
S2 Ba1 S2 140.0(5) 3_544 .
S2 Ba1 S2 138.9(4) 3_544 1_554
S2 Ba1 S2 81.08(5) . 1_554
S2 Ba1 Cu2 44.34(5) 3_544 4_455
S2 Ba1 Cu2 122.28(14) . 4_455
S2 Ba1 Cu2 122.28(14) 1_554 4_455
S2 Ba1 S1 77.95(15) 3_544 1_556
S2 Ba1 S1 77.0(2) . 1_556
S2 Ba1 S1 124.91(12) 1_554 1_556
Cu2 Ba1 S1 112.17(13) 4_455 1_556
S2 Ba1 S1 77.62(17) 3_544 .
S2 Ba1 S1 124.94(11) . .
S2 Ba1 S1 76.4(2) 1_554 .
Cu2 Ba1 S1 112.25(14) 4_455 .
S1 Ba1 S1 76.30(5) 1_556 .
S2 Ba1 S1 74.12(16) 3_544 4_456
S2 Ba1 S1 78.9(2) . 4_456
S2 Ba1 S1 126.69(10) 1_554 4_456
Cu2 Ba1 S1 44.0(2) 4_455 4_456
S1 Ba1 S1 97.6(4) 1_556 4_456
S1 Ba1 S1 151.75(4) . 4_456
S2 Ba1 S1 73.82(15) 3_544 4_455
S2 Ba1 S1 126.73(12) . 4_455
S2 Ba1 S1 78.3(2) 1_554 4_455
Cu2 Ba1 S1 44.7(2) 4_455 4_455
S1 Ba1 S1 151.76(3) 1_556 4_455
S1 Ba1 S1 96.7(4) . 4_455
S1 Ba1 S1 75.51(5) 4_456 4_455
S2 Ba1 Cu1 167.85(5) 3_544 .
S2 Ba1 Cu1 41.5(2) . .
S2 Ba1 Cu1 42.1(2) 1_554 .
Cu2 Ba1 Cu1 123.51(3) 4_455 .
S1 Ba1 Cu1 111.51(14) 1_556 .
S1 Ba1 Cu1 111.46(14) . .
S1 Ba1 Cu1 96.52(11) 4_456 .
S1 Ba1 Cu1 96.57(10) 4_455 .
S2 Ba1 Cu2 95.77(5) 3_544 .
S2 Ba1 Cu2 86.27(9) . .
S2 Ba1 Cu2 86.51(10) 1_554 .
Cu2 Ba1 Cu2 140.10(3) 4_455 .
S1 Ba1 Cu2 42.6(2) 1_556 .
S1 Ba1 Cu2 43.3(2) . .
S1 Ba1 Cu2 140.0(3) 4_456 .
S1 Ba1 Cu2 139.8(3) 4_455 .
Cu1 Ba1 Cu2 96.38(3) . .
S2 Ba1 Cu2 119.04(18) 3_544 2_664
S2 Ba1 Cu2 90.70(18) . 2_664
S2 Ba1 Cu2 42.18(7) 1_554 2_664
Cu2 Ba1 Cu2 143.7(2) 4_455 2_664
S1 Ba1 Cu2 88.09(18) 1_556 2_664
S1 Ba1 Cu2 41.49(7) . 2_664
S1 Ba1 Cu2 166.64(5) 4_456 2_664
S1 Ba1 Cu2 104.9(3) 4_455 2_664
Cu1 Ba1 Cu2 70.12(9) . 2_664
Cu2 Ba1 Cu2 46.00(4) . 2_664
S2 Ba1 Cu1 114.92(16) 3_544 2_564
S2 Ba1 Cu1 92.46(19) . 2_564
S2 Ba1 Cu1 44.73(8) 1_554 2_564
Cu2 Ba1 Cu1 79.64(8) 4_455 2_564
S1 Ba1 Cu1 167.10(6) 1_556 2_564
S1 Ba1 Cu1 104.6(3) . 2_564
S1 Ba1 Cu1 87.46(16) 4_456 2_564
S1 Ba1 Cu1 41.10(8) 4_455 2_564
Cu1 Ba1 Cu1 55.91(5) . 2_564
Cu2 Ba1 Cu1 130.51(14) . 2_564
Cu2 Ba1 Cu1 84.61(12) 2_664 2_564
S2 Cu1 S2 118.18(10) . 1_554
S2 Cu1 S1 115.5(5) . 3
S2 Cu1 S1 114.1(5) 1_554 3
S2 Cu1 S2 97.5(4) . 2_564
S2 Cu1 S2 96.5(4) 1_554 2_564
S1 Cu1 S2 111.47(8) 3 2_564
S2 Cu1 Ba1 61.42(16) . .
S2 Cu1 Ba1 61.76(17) 1_554 .
S1 Cu1 Ba1 166.95(7) 3 .
S2 Cu1 Ba1 81.56(6) 2_564 .
S2 Cu1 Ba1 83.5(3) . 2_565
S2 Cu1 Ba1 151.4(2) 1_554 2_565
S1 Cu1 Ba1 65.9(2) 3 2_565
S2 Cu1 Ba1 60.3(2) 2_564 2_565
Ba1 Cu1 Ba1 124.18(16) . 2_565
S2 Cu1 Ba1 151.9(2) . 2_564
S2 Cu1 Ba1 82.9(3) 1_554 2_564
S1 Cu1 Ba1 65.3(3) 3 2_564
S2 Cu1 Ba1 59.7(2) 2_564 2_564
Ba1 Cu1 Ba1 124.03(15) . 2_564
Ba1 Cu1 Ba1 71.19(2) 2_565 2_564
S2 Cu1 Ba1 59.45(14) . 3
S2 Cu1 Ba1 118.25(11) 1_554 3
S1 Cu1 Ba1 64.1(3) 3 3
S2 Cu1 Ba1 144.1(4) 2_564 3
Ba1 Cu1 Ba1 106.00(10) . 3
Ba1 Cu1 Ba1 88.21(15) 2_565 3
Ba1 Cu1 Ba1 129.35(3) 2_564 3
S2 Cu1 Ba1 118.14(10) . 3_554
S2 Cu1 Ba1 59.20(15) 1_554 3_554
S1 Cu1 Ba1 63.5(2) 3 3_554
S2 Cu1 Ba1 143.0(4) 2_564 3_554
Ba1 Cu1 Ba1 105.90(11) . 3_554
Ba1 Cu1 Ba1 129.35(3) 2_565 3_554
Ba1 Cu1 Ba1 88.05(15) 2_564 3_554
Ba1 Cu1 Ba1 69.88(2) 3 3_554
S2 Cu2 S1 111.79(8) 2_664 2_665
S2 Cu2 S1 105.4(4) 2_664 1_556
S1 Cu2 S1 113.3(5) 2_665 1_556
S2 Cu2 S1 104.1(4) 2_664 .
S1 Cu2 S1 111.7(5) 2_665 .
S1 Cu2 S1 110.02(9) 1_556 .
S2 Cu2 Cu2 123.6(4) 2_664 2_664
S1 Cu2 Cu2 57.0(4) 2_665 2_664
S1 Cu2 Cu2 130.48(13) 1_556 2_664
S1 Cu2 Cu2 54.74(13) . 2_664
S2 Cu2 Cu2 124.7(4) 2_664 2_665
S1 Cu2 Cu2 58.1(4) 2_665 2_665
S1 Cu2 Cu2 55.16(16) 1_556 2_665
S1 Cu2 Cu2 130.83(15) . 2_665
Cu2 Cu2 Cu2 96.86(7) 2_664 2_665
S2 Cu2 Ba1 64.52(5) 2_664 4
S1 Cu2 Ba1 176.23(12) 2_665 4
S1 Cu2 Ba1 69.21(17) 1_556 4
S1 Cu2 Ba1 69.30(14) . 4
Cu2 Cu2 Ba1 123.95(13) 2_664 4
Cu2 Cu2 Ba1 124.26(13) 2_665 4
S2 Cu2 Ba1 157.88(6) 2_664 .
S1 Cu2 Ba1 90.31(6) 2_665 .
S1 Cu2 Ba1 64.48(16) 1_556 .
S1 Cu2 Ba1 64.68(18) . .
Cu2 Cu2 Ba1 67.09(11) 2_664 .
Cu2 Cu2 Ba1 67.35(12) 2_665 .
Ba1 Cu2 Ba1 93.37(3) 4 .
S2 Cu2 Ba1 61.3(3) 2_664 2_665
S1 Cu2 Ba1 65.3(3) 2_665 2_665
S1 Cu2 Ba1 89.4(3) 1_556 2_665
S1 Cu2 Ba1 158.9(3) . 2_665
Cu2 Cu2 Ba1 118.55(9) 2_664 2_665
Cu2 Cu2 Ba1 66.91(8) 2_665 2_665
Ba1 Cu2 Ba1 112.38(12) 4 2_665
Ba1 Cu2 Ba1 134.26(18) . 2_665
S2 Cu2 Ba1 60.5(3) 2_664 2_664
S1 Cu2 Ba1 64.5(2) 2_665 2_664
S1 Cu2 Ba1 159.8(2) 1_556 2_664
S1 Cu2 Ba1 88.4(3) . 2_664
Cu2 Cu2 Ba1 66.73(8) 2_664 2_664
Cu2 Cu2 Ba1 118.72(8) 2_665 2_664
Ba1 Cu2 Ba1 112.10(12) 4 2_664
Ba1 Cu2 Ba1 133.82(18) . 2_664
Ba1 Cu2 Ba1 71.37(2) 2_665 2_664
Cu1 S1 Cu2 140.21(12) 3_544 2_664
Cu1 S1 Cu2 125.4(6) 3_544 1_554
Cu2 S1 Cu2 67.9(2) 2_664 1_554
Cu1 S1 Cu2 123.7(6) 3_544 .
Cu2 S1 Cu2 67.2(2) 2_664 .
Cu2 S1 Cu2 110.02(9) 1_554 .
Cu1 S1 Ba1 75.7(2) 3_544 1_554
Cu2 S1 Ba1 73.9(2) 2_664 1_554
Cu2 S1 Ba1 72.9(3) 1_554 1_554
Cu2 S1 Ba1 135.22(19) . 1_554
Cu1 S1 Ba1 75.1(2) 3_544 .
Cu2 S1 Ba1 73.2(2) 2_664 .
Cu2 S1 Ba1 135.49(13) 1_554 .
Cu2 S1 Ba1 72.1(3) . .
Ba1 S1 Ba1 76.30(5) 1_554 .
Cu1 S1 Ba1 73.6(2) 3_544 4_554
Cu2 S1 Ba1 134.5(5) 2_664 4_554
Cu2 S1 Ba1 66.8(3) 1_554 4_554
Cu2 S1 Ba1 127.01(12) . 4_554
Ba1 S1 Ba1 96.0(4) 1_554 4_554
Ba1 S1 Ba1 148.68(7) . 4_554
Cu1 S1 Ba1 73.0(2) 3_544 4
Cu2 S1 Ba1 133.1(5) 2_664 4
Cu2 S1 Ba1 127.16(16) 1_554 4
Cu2 S1 Ba1 66.0(3) . 4
Ba1 S1 Ba1 148.69(7) 1_554 4
Ba1 S1 Ba1 95.2(4) . 4
Ba1 S1 Ba1 75.51(5) 4_554 4
Cu1 S2 Cu1 118.18(10) . 1_556
Cu1 S2 Cu2 114.2(5) . 2_665
Cu1 S2 Cu2 112.6(5) 1_556 2_665
Cu1 S2 Cu1 83.4(3) . 2_565
Cu1 S2 Cu1 82.6(3) 1_556 2_565
Cu2 S2 Cu1 143.05(10) 2_665 2_565
Cu1 S2 Ba1 79.83(18) . 3
Cu1 S2 Ba1 79.44(18) 1_556 3
Cu2 S2 Ba1 71.14(6) 2_665 3
Cu1 S2 Ba1 145.78(9) 2_565 3
Cu1 S2 Ba1 77.1(4) . .
Cu1 S2 Ba1 151.8(3) 1_556 .
Cu2 S2 Ba1 77.3(2) 2_665 .
Cu1 S2 Ba1 75.5(2) 2_565 .
Ba1 S2 Ba1 128.2(3) 3 .
Cu1 S2 Ba1 152.4(3) . 1_556
Cu1 S2 Ba1 76.2(4) 1_556 1_556
Cu2 S2 Ba1 76.5(3) 2_665 1_556
Cu1 S2 Ba1 75.0(2) 2_565 1_556
Ba1 S2 Ba1 127.4(4) 3 1_556
Ba1 S2 Ba1 81.08(5) . 1_556

loop_
_geom_bond_atom_site_label_1
_geom_bond_atom_site_label_2
_geom_bond_distance
_geom_bond_site_symmetry_2
Ba1 S2 3.083(2) 3_544
Ba1 S2 3.096(9) .
Ba1 S2 3.118(9) 1_554
Ba1 Cu2 3.2320(12) 4_455
Ba1 S1 3.258(10) 1_556
Ba1 S1 3.280(11) .
Ba1 S1 3.288(11) 4_456
Ba1 S1 3.309(10) 4_455
Ba1 Cu1 3.4363(12) .
Ba1 Cu2 3.4519(13) .
Ba1 Cu2 3.457(5) 2_664
Ba1 Cu1 3.467(5) 2_564
Cu1 S2 2.335(15) .
Cu1 S2 2.372(14) 1_554
Cu1 S1 2.383(2) 3
Cu1 S2 2.527(2) 2_564
Cu1 Ba1 3.467(5) 2_565
Cu1 Ba1 3.472(5) 2_564
Cu1 Ba1 3.524(5) 3
Cu1 Ba1 3.529(5) 3_554
Cu2 S2 2.387(3) 2_664
Cu2 S1 2.392(3) 2_665
Cu2 S1 2.443(14) 1_556
Cu2 S1 2.487(14) .
Cu2 Cu2 2.6993(15) 2_664
Cu2 Cu2 2.6993(15) 2_665
Cu2 Ba1 3.2320(12) 4
Cu2 Ba1 3.457(5) 2_665
Cu2 Ba1 3.468(5) 2_664
S1 Cu1 2.383(2) 3_544
S1 Cu2 2.392(3) 2_664
S1 Cu2 2.443(14) 1_554
S1 Ba1 3.258(10) 1_554
S1 Ba1 3.288(11) 4_554
S1 Ba1 3.309(10) 4
S2 Cu1 2.372(14) 1_556
S2 Cu2 2.387(3) 2_665
S2 Cu1 2.527(2) 2_565
S2 Ba1 3.083(2) 3
S2 Ba1 3.118(9) 1_556
